data_7708553
loop_
_publ_author_name
'Jim\'enez, Juan-Ram\'on'
'Xu, Buqin'
'El Said, Hasnaa'
'Li, Yanling'
'von Bardeleben, Jurgen'
'Chamoreau, Lise-Marie'
'Lescouezec, Rodrigue'
'Shova, Sergiu'
'Visinescu, Diana'
'Alexandru, Maria-Gabriela'
'Cano, Joan'
'Julve, Miguel'

_publ_section_title
;
 Field-induced Single Ion Magnet behaviour in discrete and one-dimensional
 complexes containing the bis(1-methylimidazol-2-yl)ketone]-containing
 cobalt(II) building units
;
_journal_name_full 'Dalton Transactions'
_journal_paper_doi 10.1039/D1DT02441H
_journal_year 2021
_chemical_formula_moiety 'C20 H20 Co N10 O2 Se2'
_chemical_formula_sum 'C20 H20 Co N10 O2 Se2'
_chemical_formula_weight 649.31
_space_group_crystal_system monoclinic
_space_group_IT_number 15
_space_group_name_Hall '-C 2yc'
_space_group_name_H-M_alt 'C 1 2/c 1'
_atom_sites_solution_hydrogens geom
_atom_sites_solution_primary dual
_audit_creation_date 2021-06-15
_audit_creation_method
;
Olex2 1.2
(compiled 2018.05.29 svn.r3508 for OlexSys, GUI svn.r5506)
;
_audit_update_record
;
2021-09-02 deposited with the CCDC.	2021-10-05 downloaded from the CCDC.
;
_cell_angle_alpha 90
_cell_angle_beta 99.092(2)
_cell_angle_gamma 90
_cell_formula_units_Z 4
_cell_length_a 7.7139(3)
_cell_length_b 14.5798(5)
_cell_length_c 22.4322(7)
_cell_measurement_reflns_used 4033
_cell_measurement_temperature 200
_cell_measurement_theta_max 68
_cell_measurement_theta_min 4
_cell_volume 2491.19(15)
_computing_cell_refinement 'Bruker SAINT'
_computing_data_collection 'Bruker SAINT'
_computing_data_reduction 'Bruker SAINT'
_computing_molecular_graphics 'DIAMONd (Brandeburg)'
_computing_publication_material 'Olex2 (Dolomanov et al., 2009)'
_computing_structure_refinement 'ShelXL (Sheldrick, 2015)'
_computing_structure_solution 'ShelXT (Sheldrick, 2015)'
_diffrn_ambient_temperature 200
_diffrn_detector 'Bruker APEX2 area detector'
_diffrn_detector_area_resol_mean 7.9
_diffrn_detector_type 'CCD area detector'
_diffrn_measured_fraction_theta_full 0.988
_diffrn_measured_fraction_theta_max 0.985
_diffrn_measurement_device 'four-circle diffractometer'
_diffrn_measurement_device_type 'Bruker KappaAPEXII'
_diffrn_measurement_method '\w and \f scans'
_diffrn_radiation_monochromator 'mirror optics'
_diffrn_radiation_probe x-ray
_diffrn_radiation_type CuK\a
_diffrn_radiation_wavelength 1.54178
_diffrn_reflns_av_R_equivalents 0.0266
_diffrn_reflns_av_unetI/netI 0.0273
_diffrn_reflns_Laue_measured_fraction_full 0.988
_diffrn_reflns_Laue_measured_fraction_max 0.985
_diffrn_reflns_limit_h_max 8
_diffrn_reflns_limit_h_min -9
_diffrn_reflns_limit_k_max 17
_diffrn_reflns_limit_k_min -17
_diffrn_reflns_limit_l_max 26
_diffrn_reflns_limit_l_min -25
_diffrn_reflns_number 7437
_diffrn_reflns_point_group_measured_fraction_full 0.988
_diffrn_reflns_point_group_measured_fraction_max 0.985
_diffrn_reflns_theta_full 67.679
_diffrn_reflns_theta_max 68.116
_diffrn_reflns_theta_min 3.991
_diffrn_source 'microfocus sealed X-ray tube'
_diffrn_source_type 'Incoatec I\ms'
_exptl_absorpt_coefficient_mu 9.080
_exptl_absorpt_correction_T_max 0.7
_exptl_absorpt_correction_T_min 0.48
_exptl_absorpt_correction_type multi-scan
_exptl_absorpt_process_details Sadabs
_exptl_crystal_colour yellow
_exptl_crystal_colour_primary yellow
_exptl_crystal_density_diffrn 1.731
_exptl_crystal_description plate
_exptl_crystal_F_000 1284
_exptl_crystal_size_max 0.22
_exptl_crystal_size_mid 0.12
_exptl_crystal_size_min 0.05
_refine_diff_density_max 0.366
_refine_diff_density_min -0.378
_refine_diff_density_rms 0.056
_refine_ls_extinction_method none
_refine_ls_goodness_of_fit_ref 1.047
_refine_ls_hydrogen_treatment constr
_refine_ls_matrix_type full
_refine_ls_number_parameters 161
_refine_ls_number_reflns 2245
_refine_ls_number_restraints 0
_refine_ls_restrained_S_all 1.047
_refine_ls_R_factor_all 0.0292
_refine_ls_R_factor_gt 0.0266
_refine_ls_shift/su_max 0.002
_refine_ls_shift/su_mean 0.000
_refine_ls_structure_factor_coef Fsqd
_refine_ls_weighting_details 'w=1/[\s^2^(Fo^2^)+(0.0356P)^2^+2.4177P] where P=(Fo^2^+2Fc^2^)/3'
_refine_ls_weighting_scheme calc
_refine_ls_wR_factor_gt 0.0671
_refine_ls_wR_factor_ref 0.0684
_reflns_Friedel_coverage 0.000
_reflns_number_gt 2090
_reflns_number_total 2245
_reflns_threshold_expression 'I > 2\s(I)'
_cod_data_source_file d1dt02441h2.cif
_cod_data_source_block jr_cobik_secn_0m
_cod_database_code 7708553
_shelx_shelxl_version_number 2017/1
_shelx_space_group_comment
;
The symmetry employed for this shelxl refinement is uniquely defined
by the following loop, which should always be used as a source of
symmetry information in preference to the above space-group names.
They are only intended as comments.
;
_olex2_refinement_description
;
1. Fixed Uiso
 At 1.2 times of:
  All C(H) groups
 At 1.5 times of:
  All C(H,H,H) groups
2.a Aromatic/amide H refined with riding coordinates:
 C1(H1), C2(H2), C6(H6), C7(H7)
2.b Idealised Me refined as rotating group:
 C8(H8A,H8B,H8C), C9(H9A,H9B,H9C)
;
_olex2_submission_special_instructions 'No special instructions were received'

loop_
_space_group_symop_operation_xyz
'x, y, z'
'-x, y, -z+1/2'
'x+1/2, y+1/2, z'
'-x+1/2, y+1/2, -z+1/2'
'-x, -y, -z'
'x, -y, z-1/2'
'-x+1/2, -y+1/2, -z'
'x+1/2, -y+1/2, z-1/2'

loop_
_atom_site_label
_atom_site_type_symbol
_atom_site_fract_x
_atom_site_fract_y
_atom_site_fract_z
_atom_site_U_iso_or_equiv
_atom_site_adp_type
_atom_site_occupancy
_atom_site_site_symmetry_order
_atom_site_calc_flag
_atom_site_refinement_flags_posn
_atom_site_refinement_flags_adp
_atom_site_refinement_flags_occupancy
_atom_site_disorder_assembly
_atom_site_disorder_group
Se1 Se 0.29763(4) 0.94571(2) 0.89671(2) 0.03890(11) Uani 1 1 d . . . . .
Co1 Co 0.500000 0.72952(3) 0.750000 0.02592(14) Uani 1 2 d S T P . .
O1 O 0.4256(3) 0.62820(13) 0.54574(7) 0.0437(4) Uani 1 1 d . . . . .
N1 N 0.6098(3) 0.62434(13) 0.70252(8) 0.0294(4) Uani 1 1 d . . . . .
N2 N 0.2909(3) 0.72779(13) 0.67627(9) 0.0320(4) Uani 1 1 d . . . . .
N3 N 0.3745(3) 0.82917(15) 0.79711(10) 0.0392(5) Uani 1 1 d . . . . .
N4 N 0.6825(3) 0.53555(14) 0.63048(9) 0.0346(5) Uani 1 1 d . . . . .
N5 N 0.1282(3) 0.70629(14) 0.58725(9) 0.0376(5) Uani 1 1 d . . . . .
C1 C 0.7441(3) 0.56834(19) 0.72627(12) 0.0403(6) Uani 1 1 d . . . . .
H1 H 0.797590 0.568131 0.766447 0.048 Uiso 1 1 calc R . . . .
C2 C 0.7881(3) 0.5130(2) 0.68268(12) 0.0438(7) Uani 1 1 d . . . . .
H2 H 0.874545 0.467968 0.687555 0.053 Uiso 1 1 calc R . . . .
C3 C 0.5729(3) 0.60307(15) 0.64398(10) 0.0277(5) Uani 1 1 d . . . . .
C4 C 0.4303(3) 0.64072(15) 0.59984(10) 0.0296(5) Uani 1 1 d . . . . .
C5 C 0.2870(3) 0.69098(15) 0.62192(10) 0.0293(5) Uani 1 1 d . . . . .
C6 C 0.0308(4) 0.7537(2) 0.62142(15) 0.0514(7) Uani 1 1 d . . . . .
H6 H -0.084432 0.773075 0.609840 0.062 Uiso 1 1 calc R . . . .
C7 C 0.1314(4) 0.7678(2) 0.67568(14) 0.0471(7) Uani 1 1 d . . . . .
H7 H 0.096907 0.799950 0.707651 0.057 Uiso 1 1 calc R . . . .
C8 C 0.6824(4) 0.4874(2) 0.57291(13) 0.0490(7) Uani 1 1 d . . . . .
H8A H 0.773330 0.441763 0.577717 0.074 Uiso 1 1 calc GR . . . .
H8B H 0.703193 0.530572 0.542521 0.074 Uiso 1 1 calc GR . . . .
H8C H 0.570691 0.458318 0.560900 0.074 Uiso 1 1 calc GR . . . .
C9 C 0.0600(4) 0.67139(19) 0.52644(12) 0.0472(7) Uani 1 1 d . . . . .
H9A H 0.124222 0.698661 0.497653 0.071 Uiso 1 1 calc GR . . . .
H9B H -0.062057 0.686811 0.516231 0.071 Uiso 1 1 calc GR . . . .
H9C H 0.073454 0.605955 0.525817 0.071 Uiso 1 1 calc GR . . . .
C10 C 0.3425(3) 0.87436(16) 0.83588(10) 0.0292(5) Uani 1 1 d . . . . .

loop_
_atom_site_aniso_label
_atom_site_aniso_U_11
_atom_site_aniso_U_22
_atom_site_aniso_U_33
_atom_site_aniso_U_23
_atom_site_aniso_U_13
_atom_site_aniso_U_12
Se1 0.04198(18) 0.03824(17) 0.03805(17) -0.01220(11) 0.01116(11) -0.00307(11)
Co1 0.0312(3) 0.0230(3) 0.0249(3) 0.000 0.0085(2) 0.000
O1 0.0589(12) 0.0491(10) 0.0236(9) 0.0023(7) 0.0085(8) 0.0116(9)
N1 0.0328(10) 0.0301(10) 0.0256(9) 0.0006(8) 0.0057(7) 0.0077(8)
N2 0.0333(11) 0.0305(10) 0.0324(10) 0.0012(8) 0.0055(8) 0.0083(8)
N3 0.0457(12) 0.0332(11) 0.0411(12) -0.0089(10) 0.0137(10) 0.0006(10)
N4 0.0299(10) 0.0406(11) 0.0340(11) -0.0093(9) 0.0076(8) 0.0076(9)
N5 0.0398(12) 0.0307(10) 0.0387(11) 0.0022(9) -0.0045(9) 0.0105(9)
C1 0.0383(14) 0.0475(15) 0.0326(13) -0.0024(11) -0.0015(10) 0.0159(12)
C2 0.0363(14) 0.0501(15) 0.0430(15) -0.0067(12) -0.0001(11) 0.0199(12)
C3 0.0281(11) 0.0296(11) 0.0273(11) -0.0006(9) 0.0104(9) 0.0018(9)
C4 0.0373(13) 0.0257(11) 0.0265(12) 0.0020(9) 0.0073(9) 0.0019(9)
C5 0.0347(12) 0.0254(11) 0.0269(11) 0.0053(9) 0.0020(9) 0.0042(10)
C6 0.0414(16) 0.0482(16) 0.0615(19) -0.0041(14) -0.0015(13) 0.0180(13)
C7 0.0414(16) 0.0501(16) 0.0497(16) -0.0072(13) 0.0068(12) 0.0170(13)
C8 0.0421(15) 0.0619(18) 0.0435(15) -0.0198(14) 0.0081(12) 0.0154(14)
C9 0.0509(16) 0.0441(15) 0.0398(14) 0.0041(12) -0.0140(12) 0.0062(13)
C10 0.0278(12) 0.0263(11) 0.0338(12) 0.0021(10) 0.0060(9) -0.0031(9)

loop_
_atom_type_symbol
_atom_type_description
_atom_type_scat_dispersion_real
_atom_type_scat_dispersion_imag
_atom_type_scat_source
C C 0.0181 0.0091 'International Tables Vol C Tables 4.2.6.8 and 6.1.1.4'
H H 0.0000 0.0000 'International Tables Vol C Tables 4.2.6.8 and 6.1.1.4'
Co Co -2.3653 3.6143 'International Tables Vol C Tables 4.2.6.8 and 6.1.1.4'
N N 0.0311 0.0180 'International Tables Vol C Tables 4.2.6.8 and 6.1.1.4'
O O 0.0492 0.0322 'International Tables Vol C Tables 4.2.6.8 and 6.1.1.4'
Se Se -0.7943 1.1372 'International Tables Vol C Tables 4.2.6.8 and 6.1.1.4'

loop_
_geom_angle_atom_site_label_1
_geom_angle_atom_site_label_2
_geom_angle_atom_site_label_3
_geom_angle
_geom_angle_site_symmetry_1
_geom_angle_site_symmetry_3
_geom_angle_publ_flag
N1 Co1 N1 87.26(11) 2_656 . ?
N1 Co1 N2 93.91(8) 2_656 . ?
N1 Co1 N2 85.10(7) . . ?
N1 Co1 N2 85.10(7) 2_656 2_656 ?
N1 Co1 N2 93.91(8) . 2_656 ?
N2 Co1 N2 178.64(11) . 2_656 ?
N3 Co1 N1 89.72(8) . 2_656 ?
N3 Co1 N1 176.10(8) . . ?
N3 Co1 N1 176.10(8) 2_656 2_656 ?
N3 Co1 N1 89.72(8) 2_656 . ?
N3 Co1 N2 92.64(8) . . ?
N3 Co1 N2 88.29(8) . 2_656 ?
N3 Co1 N2 92.64(8) 2_656 2_656 ?
N3 Co1 N2 88.29(8) 2_656 . ?
N3 Co1 N3 93.40(12) . 2_656 ?
C1 N1 Co1 125.31(16) . . ?
C3 N1 Co1 128.48(15) . . ?
C3 N1 C1 106.1(2) . . ?
C5 N2 Co1 128.71(16) . . ?
C5 N2 C7 106.0(2) . . ?
C7 N2 Co1 125.31(18) . . ?
C10 N3 Co1 160.2(2) . . ?
C2 N4 C3 107.0(2) . . ?
C2 N4 C8 124.0(2) . . ?
C3 N4 C8 128.8(2) . . ?
C5 N5 C9 129.0(2) . . ?
C6 N5 C5 106.9(2) . . ?
C6 N5 C9 123.7(2) . . ?
N1 C1 H1 125.1 . . ?
C2 C1 N1 109.7(2) . . ?
C2 C1 H1 125.1 . . ?
N4 C2 H2 126.4 . . ?
C1 C2 N4 107.1(2) . . ?
C1 C2 H2 126.4 . . ?
N1 C3 N4 110.05(19) . . ?
N1 C3 C4 126.7(2) . . ?
N4 C3 C4 123.1(2) . . ?
O1 C4 C3 121.1(2) . . ?
O1 C4 C5 120.1(2) . . ?
C3 C4 C5 118.8(2) . . ?
N2 C5 N5 110.3(2) . . ?
N2 C5 C4 126.8(2) . . ?
N5 C5 C4 122.9(2) . . ?
N5 C6 H6 126.3 . . ?
N5 C6 C7 107.4(3) . . ?
C7 C6 H6 126.3 . . ?
N2 C7 H7 125.3 . . ?
C6 C7 N2 109.4(3) . . ?
C6 C7 H7 125.3 . . ?
N4 C8 H8A 109.5 . . ?
N4 C8 H8B 109.5 . . ?
N4 C8 H8C 109.5 . . ?
H8A C8 H8B 109.5 . . ?
H8A C8 H8C 109.5 . . ?
H8B C8 H8C 109.5 . . ?
N5 C9 H9A 109.5 . . ?
N5 C9 H9B 109.5 . . ?
N5 C9 H9C 109.5 . . ?
H9A C9 H9B 109.5 . . ?
H9A C9 H9C 109.5 . . ?
H9B C9 H9C 109.5 . . ?
N3 C10 Se1 178.7(2) . . ?

loop_
_geom_bond_atom_site_label_1
_geom_bond_atom_site_label_2
_geom_bond_distance
_geom_bond_site_symmetry_2
_geom_bond_publ_flag
Se1 C10 1.793(2) . ?
Co1 N1 2.119(2) 2_656 ?
Co1 N1 2.1187(19) . ?
Co1 N2 2.1200(19) 2_656 ?
Co1 N2 2.1199(19) . ?
Co1 N3 2.118(2) 2_656 ?
Co1 N3 2.118(2) . ?
O1 C4 1.222(3) . ?
N1 C1 1.360(3) . ?
N1 C3 1.336(3) . ?
N2 C5 1.328(3) . ?
N2 C7 1.360(3) . ?
N3 C10 1.149(3) . ?
N4 C2 1.357(3) . ?
N4 C3 1.363(3) . ?
N4 C8 1.470(3) . ?
N5 C5 1.362(3) . ?
N5 C6 1.346(4) . ?
N5 C9 1.473(3) . ?
C1 H1 0.9300 . ?
C1 C2 1.352(4) . ?
C2 H2 0.9300 . ?
C3 C4 1.466(3) . ?
C4 C5 1.475(3) . ?
C6 H6 0.9300 . ?
C6 C7 1.352(4) . ?
C7 H7 0.9300 . ?
C8 H8A 0.9600 . ?
C8 H8B 0.9600 . ?
C8 H8C 0.9600 . ?
C9 H9A 0.9600 . ?
C9 H9B 0.9600 . ?
C9 H9C 0.9600 . ?
